data_4344670
loop_
_publ_author_name
'M\"akel\"a, Toni'
'Minkkinen, Miia-Elina'
'Rissanen, Kari'

_publ_section_title
;
 Ion Pair Binding in the Solid-State with Ditopic Crown Ether Uranyl
 Salophen Receptors.
;
_journal_issue 3
_journal_name_full 'Inorganic chemistry'
_journal_page_first 1339
_journal_page_last 1346
_journal_paper_doi 10.1021/acs.inorgchem.5b02780
_journal_volume 55
_journal_year 2016
_chemical_formula_moiety 'C30 H32 F K N2 O10 U, 1.5(C2 H3 N), 0.5(C H4 O)'
_chemical_formula_sum 'C33.5 H38.5 F K N3.5 O10.5 U'
_chemical_formula_weight 954.31
_chemical_name_systematic
;
 ?
;
_space_group_crystal_system monoclinic
_space_group_IT_number 14
_space_group_name_Hall '-P 2yn'
_space_group_name_H-M_alt 'P 1 21/n 1'
_symmetry_space_group_name_Hall '-P 2yn'
_symmetry_space_group_name_H-M 'P 1 21/n 1'
_atom_sites_solution_hydrogens geom
_atom_sites_solution_primary heavy
_audit_creation_date 2015-09-15
_audit_creation_method
;
Olex2 1.2
(compiled 2014.06.27 svn.r2953 for OlexSys, GUI svn.r4855)
;
_cell_angle_alpha 90
_cell_angle_beta 113.516(2)
_cell_angle_gamma 90
_cell_formula_units_Z 4
_cell_length_a 15.3600(7)
_cell_length_b 16.1948(6)
_cell_length_c 15.6551(7)
_cell_measurement_temperature 123(2)
_cell_volume 3570.8(3)
_computing_molecular_graphics 'Olex2 (Dolomanov et al., 2009)'
_computing_publication_material 'Olex2 (Dolomanov et al., 2009)'
_computing_structure_refinement 'ShelXL (Sheldrick, 2008)'
_computing_structure_solution 'ShelXS (Sheldrick, 2008)'
_diffrn_ambient_temperature 123.15
_diffrn_measured_fraction_theta_full 0.995
_diffrn_measured_fraction_theta_max 0.995
_diffrn_measurement_device_type 'Bruker-Nonius Kappa CCD with APEXII detector'
_diffrn_measurement_method '\f and \w scans'
_diffrn_radiation_type MoK\a
_diffrn_radiation_wavelength 0.71073
_diffrn_reflns_av_R_equivalents 0.0482
_diffrn_reflns_av_unetI/netI 0.0761
_diffrn_reflns_laue_measured_fraction_full 0.892
_diffrn_reflns_laue_measured_fraction_max 0.995
_diffrn_reflns_limit_h_max 20
_diffrn_reflns_limit_h_min -20
_diffrn_reflns_limit_k_max 21
_diffrn_reflns_limit_k_min -20
_diffrn_reflns_limit_l_max 13
_diffrn_reflns_limit_l_min -21
_diffrn_reflns_number 19443
_diffrn_reflns_point_group_measured_fraction_full 0.892
_diffrn_reflns_point_group_measured_fraction_max 0.995
_diffrn_reflns_theta_full 26.000
_diffrn_reflns_theta_max 24.992
_diffrn_reflns_theta_min 2.838
_exptl_absorpt_coefficient_mu 4.730
_exptl_absorpt_correction_T_max 0.7457
_exptl_absorpt_correction_T_min 0.4332
_exptl_absorpt_correction_type multi-scan
_exptl_absorpt_process_details
;
SADABS-2008/1 (Bruker,2008) was used for absorption correction.
wR2(int) was 0.0994 before and 0.0655 after correction.
The Ratio of minimum to maximum transmission is 0.5809.
The \l/2 correction factor is 0.0015.
;
_exptl_crystal_colour red
_exptl_crystal_colour_primary red
_exptl_crystal_density_diffrn 1.775
_exptl_crystal_description plate
_exptl_crystal_F_000 1872
_exptl_crystal_recrystallization_method 'Evaporation of acetonitrile'
_exptl_crystal_size_max 0.3
_exptl_crystal_size_mid 0.2
_exptl_crystal_size_min 0.02
_refine_diff_density_max 1.084
_refine_diff_density_min -0.848
_refine_diff_density_rms 0.136
_refine_ls_extinction_method none
_refine_ls_goodness_of_fit_ref 1.017
_refine_ls_hydrogen_treatment constr
_refine_ls_matrix_type full
_refine_ls_number_parameters 464
_refine_ls_number_reflns 6255
_refine_ls_number_restraints 8
_refine_ls_restrained_S_all 1.018
_refine_ls_R_factor_all 0.0542
_refine_ls_R_factor_gt 0.0349
_refine_ls_shift/su_max 0.001
_refine_ls_shift/su_mean 0.000
_refine_ls_structure_factor_coef Fsqd
_refine_ls_weighting_details 'w=1/[\s^2^(Fo^2^)+17.0691P] where P=(Fo^2^+2Fc^2^)/3'
_refine_ls_weighting_scheme calc
_refine_ls_wR_factor_gt 0.0736
_refine_ls_wR_factor_ref 0.0821
_reflns_Friedel_coverage 0.000
_reflns_number_gt 4924
_reflns_number_total 6255
_reflns_threshold_expression 'I > 2\s(I)'
_cod_data_source_file ic5b02780_si_013.cif
_cod_data_source_block R2_KF
_cod_original_formula_sum 'C33.50 H38.50 F K N3.50 O10.50 U'
_cod_database_code 4344670
_shelxl_version_number 2013-4
_shelx_space_group_comment
;
The symmetry employed for this shelxl refinement is uniquely defined
by the following loop, which should always be used as a source of
symmetry information in preference to the above space-group names.
They are only intended as comments.
;
_shelx_estimated_absorpt_t_max 0.911
_shelx_estimated_absorpt_t_min 0.331
_olex2_refinement_description
;
1. Fixed Uiso
 At 1.2 times of:
  All C(H) groups, All C(H,H) groups
 At 1.5 times of:
  All C(H,H,H) groups, All O(H) groups
2. Restrained distances
 N4-C33
 1.13 with sigma of 0.01
 C33-C34
 1.45 with sigma of 0.01
3. Uiso/Uaniso restraints and constraints
C33 \\sim O11: within 1.7A with sigma of 0.01 and sigma for terminal atoms of
0.01
Uanis(N4) = Uanis(C33)
Uanis(C33) = Uanis(C34)
Uanis(O11) = Uanis(C35)
4. Others
 Fixed Sof: O11(0.5) H11A(0.5) C35(0.5) H35A(0.5) H35B(0.5) H35C(0.5) N4(0.5)
 C33(0.5) C34(0.5) H34A(0.5) H34B(0.5) H34C(0.5)
5.a Secondary CH2 refined with riding coordinates:
 C21(H21A,H21B), C22(H22A,H22B), C23(H23A,H23B), C24(H24A,H24B), C25(H25A,
 H25B), C26(H26A,H26B), C27(H27A,H27B), C28(H28A,H28B), C29(H29A,H29B),
 C30(H30A,H30B)
5.b Aromatic/amide H refined with riding coordinates:
 C1(H1), C3(H3), C4(H4), C5(H5), C6(H6), C8(H8), C10(H10), C11(H11), C12(H12),
 C13(H13), C17(H17), C20(H20)
5.c Idealised Me refined as rotating group:
 C32(H32A,H32B,H32C), C35(H35A,H35B,H35C), C34(H34A,H34B,H34C)
5.d Idealised tetrahedral OH refined as rotating group:
 O11(H11A)
;
_olex2_submission_special_instructions 'No special instructions were received'

loop_
_space_group_symop_operation_xyz
'x, y, z'
'-x+1/2, y+1/2, -z+1/2'
'-x, -y, -z'
'x-1/2, -y-1/2, z-1/2'

loop_
_atom_site_label
_atom_site_type_symbol
_atom_site_fract_x
_atom_site_fract_y
_atom_site_fract_z
_atom_site_U_iso_or_equiv
_atom_site_adp_type
_atom_site_occupancy
_atom_site_site_symmetry_order
_atom_site_calc_flag
_atom_site_refinement_flags_posn
_atom_site_refinement_flags_occupancy
_atom_site_disorder_assembly
_atom_site_disorder_group
U1 U 0.32197(2) 0.27221(2) 0.47819(2) 0.02028(8) Uani 1 1 d . . . .
K1 K -0.00893(9) 0.70022(8) 0.11907(9) 0.0286(3) Uani 1 1 d . . . .
F1 F 0.4638(2) 0.2130(2) 0.5340(2) 0.0276(8) Uani 1 1 d . . . .
O1 O 0.2642(3) 0.1893(2) 0.5115(3) 0.0257(9) Uani 1 1 d . . . .
O2 O 0.3709(3) 0.3568(2) 0.4393(3) 0.0274(10) Uani 1 1 d . . . .
O3 O 0.3178(3) 0.1936(2) 0.3542(3) 0.0231(9) Uani 1 1 d . . . .
O4 O 0.3735(3) 0.3184(3) 0.6287(3) 0.0292(10) Uani 1 1 d . . . .
O5 O -0.0385(3) 0.5211(2) 0.1594(3) 0.0235(9) Uani 1 1 d . . . .
O6 O -0.1425(3) 0.5914(3) -0.0110(3) 0.0299(10) Uani 1 1 d . . . .
O7 O -0.1874(3) 0.7632(3) -0.0157(3) 0.0298(10) Uani 1 1 d . . . .
O8 O -0.0720(3) 0.8625(3) 0.1332(3) 0.0354(11) Uani 1 1 d . . . .
O9 O 0.0485(3) 0.7825(2) 0.2999(3) 0.0351(11) Uani 1 1 d . . . .
O10 O 0.0206(3) 0.6116(2) 0.3065(3) 0.0246(9) Uani 1 1 d . . . .
N1 N 0.1616(3) 0.2918(3) 0.3355(3) 0.0204(11) Uani 1 1 d . . . .
N2 N 0.2026(3) 0.3781(3) 0.4947(3) 0.0194(10) Uani 1 1 d . . . .
C1 C 0.1176(4) 0.2359(3) 0.2746(4) 0.0210(12) Uani 1 1 d . . . .
H1 H 0.0539 0.2479 0.2339 0.025 Uiso 1 1 calc R . . .
C2 C 0.1550(4) 0.1574(3) 0.2620(4) 0.0218(13) Uani 1 1 d . . . .
C3 C 0.0911(5) 0.0998(4) 0.2030(4) 0.0278(14) Uani 1 1 d . . . .
H3 H 0.0251 0.1119 0.1777 0.033 Uiso 1 1 calc R . . .
C4 C 0.1218(5) 0.0257(4) 0.1808(4) 0.0286(15) Uani 1 1 d . . . .
H4 H 0.0777 -0.0131 0.1411 0.034 Uiso 1 1 calc R . . .
C5 C 0.2187(4) 0.0095(4) 0.2182(4) 0.0263(14) Uani 1 1 d . . . .
H5 H 0.2411 -0.0406 0.2027 0.032 Uiso 1 1 calc R . . .
C6 C 0.2832(4) 0.0646(4) 0.2773(4) 0.0260(14) Uani 1 1 d . . . .
H6 H 0.3488 0.0511 0.3026 0.031 Uiso 1 1 calc R . . .
C7 C 0.2540(4) 0.1402(4) 0.3009(4) 0.0238(13) Uani 1 1 d . . . .
C8 C 0.1903(4) 0.3959(4) 0.5688(4) 0.0237(13) Uani 1 1 d . . . .
H8 H 0.1381 0.4311 0.5607 0.028 Uiso 1 1 calc R . . .
C9 C 0.2449(4) 0.3695(3) 0.6622(4) 0.0230(13) Uani 1 1 d . . . .
C10 C 0.2074(5) 0.3824(4) 0.7304(4) 0.0321(15) Uani 1 1 d . . . .
H10 H 0.1482 0.4098 0.7132 0.039 Uiso 1 1 calc R . . .
C11 C 0.2545(5) 0.3564(4) 0.8206(5) 0.0387(17) Uani 1 1 d . . . .
H11 H 0.2272 0.3634 0.8650 0.046 Uiso 1 1 calc R . . .
C12 C 0.3423(5) 0.3197(6) 0.8456(5) 0.054(2) Uani 1 1 d . . . .
H12 H 0.3763 0.3029 0.9083 0.065 Uiso 1 1 calc R . . .
C13 C 0.3815(5) 0.3071(5) 0.7826(5) 0.050(2) Uani 1 1 d . . . .
H13 H 0.4425 0.2823 0.8027 0.060 Uiso 1 1 calc R . . .
C14 C 0.3343(4) 0.3298(4) 0.6882(4) 0.0276(14) Uani 1 1 d . . . .
C15 C 0.1190(4) 0.3700(3) 0.3285(4) 0.0206(13) Uani 1 1 d . . . .
C16 C 0.1429(4) 0.4163(4) 0.4098(4) 0.0219(13) Uani 1 1 d . . . .
C17 C 0.1100(4) 0.4979(3) 0.4057(4) 0.0213(13) Uani 1 1 d . . . .
H17 H 0.1274 0.5297 0.4611 0.026 Uiso 1 1 calc R . . .
C18 C 0.0521(4) 0.5317(3) 0.3206(4) 0.0229(13) Uani 1 1 d . . . .
C19 C 0.0227(4) 0.4829(3) 0.2403(4) 0.0219(13) Uani 1 1 d . . . .
C20 C 0.0571(4) 0.4039(3) 0.2436(4) 0.0220(13) Uani 1 1 d . . . .
H20 H 0.0388 0.3723 0.1881 0.026 Uiso 1 1 calc R . . .
C21 C -0.0755(4) 0.4708(4) 0.0767(4) 0.0272(14) Uani 1 1 d . . . .
H21A H -0.0893 0.4144 0.0924 0.033 Uiso 1 1 calc R . . .
H21B H -0.0288 0.4668 0.0480 0.033 Uiso 1 1 calc R . . .
C22 C -0.1639(4) 0.5109(4) 0.0115(4) 0.0309(15) Uani 1 1 d . . . .
H22A H -0.1924 0.4775 -0.0460 0.037 Uiso 1 1 calc R . . .
H22B H -0.2103 0.5145 0.0407 0.037 Uiso 1 1 calc R . . .
C23 C -0.2254(5) 0.6304(4) -0.0785(4) 0.0337(16) Uani 1 1 d . . . .
H23A H -0.2765 0.6317 -0.0551 0.040 Uiso 1 1 calc R . . .
H23B H -0.2485 0.5983 -0.1372 0.040 Uiso 1 1 calc R . . .
C24 C -0.2024(5) 0.7148(4) -0.0964(4) 0.0338(16) Uani 1 1 d . . . .
H24A H -0.1444 0.7147 -0.1095 0.041 Uiso 1 1 calc R . . .
H24B H -0.2552 0.7381 -0.1511 0.041 Uiso 1 1 calc R . . .
C25 C -0.1652(5) 0.8464(4) -0.0273(4) 0.0340(16) Uani 1 1 d . . . .
H25A H -0.2164 0.8709 -0.0824 0.041 Uiso 1 1 calc R . . .
H25B H -0.1052 0.8489 -0.0368 0.041 Uiso 1 1 calc R . . .
C26 C -0.1548(5) 0.8934(4) 0.0592(5) 0.0373(17) Uani 1 1 d . . . .
H26A H -0.1479 0.9532 0.0503 0.045 Uiso 1 1 calc R . . .
H26B H -0.2114 0.8851 0.0735 0.045 Uiso 1 1 calc R . . .
C27 C -0.0606(5) 0.8947(4) 0.2206(5) 0.0414(18) Uani 1 1 d . . . .
H27A H -0.1103 0.8724 0.2395 0.050 Uiso 1 1 calc R . . .
H27B H -0.0663 0.9556 0.2174 0.050 Uiso 1 1 calc R . . .
C28 C 0.0361(5) 0.8699(4) 0.2900(5) 0.050(2) Uani 1 1 d . . . .
H28A H 0.0847 0.8931 0.2702 0.059 Uiso 1 1 calc R . . .
H28B H 0.0463 0.8942 0.3514 0.059 Uiso 1 1 calc R . . .
C29 C 0.0059(5) 0.7471(4) 0.3567(4) 0.0331(16) Uani 1 1 d . . . .
H29A H -0.0635 0.7422 0.3210 0.040 Uiso 1 1 calc R . . .
H29B H 0.0174 0.7826 0.4115 0.040 Uiso 1 1 calc R . . .
C30 C 0.0482(5) 0.6636(4) 0.3876(4) 0.0290(15) Uani 1 1 d . . . .
H30A H 0.1182 0.6677 0.4180 0.035 Uiso 1 1 calc R . . .
H30B H 0.0248 0.6402 0.4329 0.035 Uiso 1 1 calc R . . .
N3 N -0.1107(6) 0.4070(4) 0.3919(5) 0.060(2) Uani 1 1 d . . . .
C31 C -0.1517(6) 0.3980(5) 0.3156(6) 0.048(2) Uani 1 1 d . . . .
C32 C -0.2057(7) 0.3869(6) 0.2160(6) 0.070(3) Uani 1 1 d . . . .
H32A H -0.2685 0.3645 0.2051 0.105 Uiso 1 1 calc GR . . .
H32B H -0.1720 0.3485 0.1915 0.105 Uiso 1 1 calc GR . . .
H32C H -0.2129 0.4403 0.1844 0.105 Uiso 1 1 calc GR . . .
O11 O -0.0832(9) 0.8659(9) 0.4952(9) 0.075(3) Uani 0.5 1 d . P A 2
H11A H -0.1405 0.8596 0.4595 0.112 Uiso 0.5 1 calc GR P A 2
C35 C -0.0736(16) 0.9344(17) 0.5442(16) 0.075(3) Uani 0.5 1 d . P A 2
H35A H -0.1137 0.9778 0.5041 0.112 Uiso 0.5 1 calc GR P A 2
H35B H -0.0071 0.9521 0.5692 0.112 Uiso 0.5 1 calc GR P A 2
H35C H -0.0930 0.9239 0.5958 0.112 Uiso 0.5 1 calc GR P A 2
N4 N -0.0802(10) 0.9311(9) 0.4141(8) 0.059(2) Uani 0.5 1 d D P B 1
C33 C -0.0796(13) 0.9318(13) 0.4865(9) 0.059(2) Uani 0.5 1 d D P B 1
C34 C -0.0785(17) 0.9256(15) 0.5795(10) 0.059(2) Uani 0.5 1 d D P B 1
H34A H -0.1030 0.8715 0.5872 0.089 Uiso 0.5 1 calc GR P B 1
H34B H -0.1185 0.9691 0.5882 0.089 Uiso 0.5 1 calc GR P B 1
H34C H -0.0133 0.9321 0.6258 0.089 Uiso 0.5 1 calc GR P B 1

loop_
_atom_site_aniso_label
_atom_site_aniso_U_11
_atom_site_aniso_U_22
_atom_site_aniso_U_33
_atom_site_aniso_U_23
_atom_site_aniso_U_13
_atom_site_aniso_U_12
U1 0.01615(12) 0.02306(12) 0.01813(11) 0.00149(10) 0.00315(8) 0.00154(10)
K1 0.0217(7) 0.0332(7) 0.0277(7) 0.0032(6) 0.0064(6) 0.0047(6)
F1 0.0160(17) 0.035(2) 0.0255(18) 0.0005(15) 0.0013(14) 0.0043(14)
O1 0.020(2) 0.029(2) 0.029(2) 0.0072(19) 0.0104(18) 0.0003(18)
O2 0.027(2) 0.025(2) 0.028(2) 0.0057(18) 0.0092(19) -0.0029(18)
O3 0.016(2) 0.028(2) 0.022(2) 0.0007(18) 0.0049(17) 0.0003(17)
O4 0.014(2) 0.056(3) 0.016(2) 0.002(2) 0.0048(17) 0.0034(19)
O5 0.021(2) 0.024(2) 0.017(2) -0.0004(17) -0.0012(17) 0.0035(17)
O6 0.023(2) 0.034(2) 0.023(2) 0.0091(19) -0.0003(19) 0.0022(19)
O7 0.033(2) 0.030(2) 0.024(2) 0.0077(19) 0.0082(19) 0.002(2)
O8 0.025(3) 0.044(3) 0.032(3) 0.006(2) 0.005(2) 0.005(2)
O9 0.030(2) 0.028(2) 0.037(3) 0.012(2) 0.003(2) 0.0009(19)
O10 0.027(2) 0.016(2) 0.023(2) -0.0033(17) 0.0013(18) 0.0058(17)
N1 0.015(2) 0.023(3) 0.021(2) 0.002(2) 0.006(2) 0.004(2)
N2 0.017(3) 0.025(3) 0.014(2) 0.001(2) 0.004(2) -0.002(2)
C1 0.014(3) 0.023(3) 0.023(3) 0.006(3) 0.004(2) 0.004(2)
C2 0.014(3) 0.025(3) 0.023(3) 0.001(3) 0.004(2) 0.000(2)
C3 0.028(4) 0.030(3) 0.025(3) 0.004(3) 0.010(3) -0.001(3)
C4 0.037(4) 0.019(3) 0.028(3) -0.006(3) 0.010(3) -0.004(3)
C5 0.034(4) 0.022(3) 0.022(3) 0.000(3) 0.010(3) 0.008(3)
C6 0.026(3) 0.032(3) 0.021(3) 0.002(3) 0.010(3) 0.007(3)
C7 0.021(3) 0.030(3) 0.019(3) 0.004(3) 0.005(3) 0.006(3)
C8 0.018(3) 0.025(3) 0.025(3) 0.002(3) 0.006(3) 0.001(2)
C9 0.018(3) 0.021(3) 0.025(3) -0.003(3) 0.003(3) -0.002(2)
C10 0.032(4) 0.037(4) 0.026(3) 0.001(3) 0.010(3) 0.000(3)
C11 0.037(4) 0.053(4) 0.025(4) 0.000(3) 0.011(3) 0.003(3)
C12 0.045(5) 0.090(6) 0.024(4) 0.014(4) 0.010(3) 0.020(4)
C13 0.037(4) 0.081(6) 0.023(4) 0.006(4) 0.002(3) 0.025(4)
C14 0.023(3) 0.031(3) 0.026(3) -0.001(3) 0.007(3) -0.006(3)
C15 0.015(3) 0.019(3) 0.025(3) -0.002(2) 0.004(2) 0.002(2)
C16 0.015(3) 0.028(3) 0.021(3) 0.002(3) 0.006(2) 0.004(2)
C17 0.019(3) 0.020(3) 0.022(3) -0.003(2) 0.005(3) -0.004(2)
C18 0.017(3) 0.022(3) 0.027(3) -0.004(3) 0.006(3) -0.001(2)
C19 0.019(3) 0.025(3) 0.021(3) -0.001(3) 0.007(3) 0.003(2)
C20 0.016(3) 0.024(3) 0.021(3) -0.003(3) 0.002(3) -0.004(2)
C21 0.025(3) 0.031(3) 0.022(3) -0.001(3) 0.004(3) 0.000(3)
C22 0.028(4) 0.036(4) 0.022(3) -0.005(3) 0.003(3) -0.004(3)
C23 0.030(4) 0.035(4) 0.024(3) 0.005(3) -0.002(3) 0.008(3)
C24 0.029(4) 0.044(4) 0.022(3) 0.005(3) 0.003(3) 0.008(3)
C25 0.022(4) 0.043(4) 0.032(4) 0.013(3) 0.006(3) 0.008(3)
C26 0.028(4) 0.034(4) 0.035(4) 0.009(3) -0.004(3) 0.007(3)
C27 0.045(5) 0.029(4) 0.035(4) 0.007(3) 0.001(3) 0.000(3)
C28 0.046(5) 0.030(4) 0.046(5) 0.012(3) -0.010(4) -0.006(3)
C29 0.038(4) 0.025(3) 0.028(3) -0.001(3) 0.005(3) 0.005(3)
C30 0.033(4) 0.027(3) 0.022(3) 0.001(3) 0.006(3) 0.004(3)
N3 0.101(6) 0.043(4) 0.041(4) -0.009(3) 0.032(4) -0.002(4)
C31 0.063(6) 0.047(5) 0.045(5) -0.003(4) 0.031(4) -0.002(4)
C32 0.067(6) 0.094(7) 0.045(5) -0.020(5) 0.018(5) -0.015(5)
O11 0.048(5) 0.097(7) 0.076(7) -0.021(6) 0.022(6) -0.011(6)
C35 0.048(5) 0.097(7) 0.076(7) -0.021(6) 0.022(6) -0.011(6)
N4 0.060(5) 0.075(6) 0.049(5) -0.018(5) 0.029(5) -0.031(5)
C33 0.060(5) 0.075(6) 0.049(5) -0.018(5) 0.029(5) -0.031(5)
C34 0.060(5) 0.075(6) 0.049(5) -0.018(5) 0.029(5) -0.031(5)

loop_
_atom_type_symbol
_atom_type_description
_atom_type_scat_dispersion_real
_atom_type_scat_dispersion_imag
_atom_type_scat_source
C C 0.0033 0.0016 'International Tables Vol C Tables 4.2.6.8 and 6.1.1.4'
H H 0.0000 0.0000 'International Tables Vol C Tables 4.2.6.8 and 6.1.1.4'
F F 0.0171 0.0103 'International Tables Vol C Tables 4.2.6.8 and 6.1.1.4'
K K 0.2009 0.2494 'International Tables Vol C Tables 4.2.6.8 and 6.1.1.4'
N N 0.0061 0.0033 'International Tables Vol C Tables 4.2.6.8 and 6.1.1.4'
O O 0.0106 0.0060 'International Tables Vol C Tables 4.2.6.8 and 6.1.1.4'
U U -9.6767 9.6646 'International Tables Vol C Tables 4.2.6.8 and 6.1.1.4'

loop_
_geom_angle_atom_site_label_1
_geom_angle_atom_site_label_2
_geom_angle_atom_site_label_3
_geom_angle
_geom_angle_site_symmetry_1
_geom_angle_site_symmetry_3
F1 U1 K1 42.96(9) . 2_545
F1 U1 O3 77.60(12) . .
F1 U1 O4 81.59(13) . .
F1 U1 N1 146.75(13) . .
F1 U1 N2 150.27(13) . .
O1 U1 K1 114.39(13) . 2_545
O1 U1 F1 94.83(15) . .
O1 U1 O3 88.86(16) . .
O1 U1 O4 87.36(17) . .
O1 U1 N1 86.10(16) . .
O1 U1 N2 90.83(16) . .
O2 U1 K1 67.82(14) . 2_545
O2 U1 F1 89.13(16) . .
O2 U1 O1 175.80(17) . .
O2 U1 O3 90.64(16) . .
O2 U1 O4 94.60(17) . .
O2 U1 N1 89.83(16) . .
O2 U1 N2 86.39(17) . .
O3 U1 K1 44.53(9) . 2_545
O3 U1 N1 69.18(14) . .
O3 U1 N2 131.77(13) . .
O4 U1 K1 119.32(10) . 2_545
O4 U1 O3 158.45(14) . .
O4 U1 N1 131.59(14) . .
O4 U1 N2 69.52(14) . .
N1 U1 K1 106.94(10) . 2_545
N2 U1 K1 152.77(10) . 2_545
N2 U1 N1 62.69(14) . .
F1 K1 O3 61.28(10) 2 2
F1 K1 O5 111.26(11) 2 .
F1 K1 O6 77.58(11) 2 .
F1 K1 O7 80.41(11) 2 .
F1 K1 O8 102.12(12) 2 .
F1 K1 O9 136.33(12) 2 .
F1 K1 O10 148.92(11) 2 .
O3 K1 O5 99.60(12) 2 .
O3 K1 O6 119.76(13) 2 .
O3 K1 O7 138.94(12) 2 .
O3 K1 O8 113.22(13) 2 .
O3 K1 O9 88.86(12) 2 .
O3 K1 O10 95.22(11) 2 .
O5 K1 O10 49.20(10) . .
O6 K1 O5 55.53(11) . .
O6 K1 O7 59.68(12) . .
O6 K1 O9 145.56(13) . .
O6 K1 O10 100.36(11) . .
O7 K1 O5 108.11(12) . .
O7 K1 O9 112.11(12) . .
O7 K1 O10 125.81(12) . .
O8 K1 O5 141.52(13) . .
O8 K1 O6 117.19(13) . .
O8 K1 O7 58.52(12) . .
O8 K1 O9 58.96(12) . .
O8 K1 O10 106.11(12) . .
O9 K1 O5 104.21(11) . .
O9 K1 O10 55.07(10) . .
U1 F1 K1 103.82(12) . 2_545
U1 O2 K1 85.29(14) . 2_545
U1 O3 K1 100.26(13) . 2_545
C7 O3 U1 131.2(4) . .
C7 O3 K1 126.0(3) . 2_545
C14 O4 U1 135.2(4) . .
C19 O5 K1 120.8(3) . .
C19 O5 C21 116.7(4) . .
C21 O5 K1 113.1(3) . .
C22 O6 K1 124.2(3) . .
C22 O6 C23 111.1(5) . .
C23 O6 K1 115.4(3) . .
C24 O7 K1 102.9(3) . .
C25 O7 K1 102.8(3) . .
C25 O7 C24 111.8(5) . .
C26 O8 K1 118.9(4) . .
C27 O8 K1 120.3(4) . .
C27 O8 C26 112.5(5) . .
C28 O9 K1 111.7(4) . .
C29 O9 K1 112.7(3) . .
C29 O9 C28 113.2(6) . .
C18 O10 K1 119.7(3) . .
C18 O10 C30 116.7(4) . .
C30 O10 K1 116.1(3) . .
C1 N1 U1 125.9(4) . .
C1 N1 C15 118.8(5) . .
C15 N1 U1 115.3(3) . .
C8 N2 U1 127.2(4) . .
C8 N2 C16 118.4(5) . .
C16 N2 U1 114.4(3) . .
N1 C1 C2 126.8(5) . .
C3 C2 C1 117.7(5) . .
C3 C2 C7 120.1(5) . .
C7 C2 C1 122.0(5) . .
C4 C3 C2 121.6(6) . .
C3 C4 C5 118.2(6) . .
C6 C5 C4 121.4(6) . .
C5 C6 K1 158.6(4) . 2_545
C5 C6 C7 121.5(6) . .
C7 C6 K1 73.8(3) . 2_545
O3 C7 K1 37.3(3) . 2_545
O3 C7 C2 122.6(5) . .
O3 C7 C6 120.2(5) . .
C2 C7 K1 153.2(4) . 2_545
C6 C7 K1 85.0(4) . 2_545
C6 C7 C2 117.1(5) . .
N2 C8 C9 128.4(6) . .
C10 C9 C8 118.5(5) . .
C10 C9 C14 119.2(5) . .
C14 C9 C8 122.2(6) . .
C11 C10 C9 121.7(6) . .
C10 C11 K1 98.2(4) . 3_566
C10 C11 C12 118.5(7) . .
C12 C11 K1 133.2(5) . 3_566
C13 C12 C11 121.6(7) . .
C12 C13 C14 122.0(7) . .
O4 C14 C9 121.8(5) . .
O4 C14 C13 121.2(6) . .
C13 C14 C9 116.9(6) . .
C16 C15 N1 117.9(5) . .
C16 C15 C20 119.1(5) . .
C20 C15 N1 122.9(5) . .
C15 C16 N2 117.1(5) . .
C15 C16 C17 120.3(5) . .
C17 C16 N2 122.6(5) . .
C18 C17 C16 119.7(5) . .
O10 C18 K1 43.0(3) . .
O10 C18 C17 125.4(5) . .
O10 C18 C19 115.0(5) . .
C17 C18 K1 152.7(4) . .
C17 C18 C19 119.6(5) . .
C19 C18 K1 77.6(3) . .
O5 C19 K1 41.6(2) . .
O5 C19 C18 115.3(5) . .
C18 C19 K1 82.1(3) . .
C20 C19 K1 145.1(4) . .
C20 C19 O5 124.0(5) . .
C20 C19 C18 120.6(5) . .
C19 C20 C15 120.3(5) . .
O5 C21 K1 46.8(2) . .
O5 C21 C22 107.2(5) . .
C22 C21 K1 78.6(3) . .
O6 C22 K1 38.0(2) . .
O6 C22 C21 109.5(5) . .
C21 C22 K1 79.1(3) . .
O6 C23 K1 44.1(3) . .
O6 C23 C24 109.9(5) . .
C24 C23 K1 70.7(3) . .
O7 C24 K1 53.7(3) . .
O7 C24 C23 108.0(5) . .
C23 C24 K1 86.0(3) . .
O7 C25 K1 53.9(3) . .
O7 C25 C26 108.1(5) . .
C26 C25 K1 87.4(3) . .
O8 C26 K1 41.6(3) . .
O8 C26 C25 107.0(5) . .
C25 C26 K1 68.9(3) . .
O8 C27 K1 40.8(3) . .
O8 C27 C28 107.9(6) . .
C28 C27 K1 76.6(4) . .
O9 C28 K1 47.3(3) . .
O9 C28 C27 113.1(5) . .
C27 C28 K1 80.2(4) . .
O9 C29 K1 46.7(3) . .
O9 C29 C30 108.6(5) . .
C30 C29 K1 89.1(4) . .
O10 C30 K1 44.9(2) . .
O10 C30 C29 107.9(5) . .
C29 C30 K1 68.9(3) . .
N3 C31 C32 179.5(11) . .
N4 C33 C34 175(2) . .

loop_
_geom_bond_atom_site_label_1
_geom_bond_atom_site_label_2
_geom_bond_distance
_geom_bond_site_symmetry_2
U1 K1 3.9261(14) 2_545
U1 F1 2.215(3) .
U1 O1 1.798(4) .
U1 O2 1.782(4) .
U1 O3 2.301(4) .
U1 O4 2.291(4) .
U1 N1 2.601(4) .
U1 N2 2.597(5) .
K1 F1 2.755(4) 2
K1 O3 2.798(4) 2
K1 O5 3.040(4) .
K1 O6 2.851(4) .
K1 O7 2.897(4) .
K1 O8 2.839(5) .
K1 O9 2.928(5) .
K1 O10 3.132(4) .
F1 K1 2.755(4) 2_545
O2 K1 3.648(4) 2_545
O3 K1 2.798(4) 2_545
O3 C7 1.322(7) .
O4 C14 1.309(7) .
O5 C19 1.386(6) .
O5 C21 1.441(7) .
O6 C22 1.423(7) .
O6 C23 1.436(7) .
O7 C24 1.425(7) .
O7 C25 1.419(7) .
O8 C26 1.427(7) .
O8 C27 1.410(8) .
O9 C28 1.430(7) .
O9 C29 1.417(8) .
O10 C18 1.369(6) .
O10 C30 1.439(7) .
N1 C1 1.292(7) .
N1 C15 1.411(7) .
N2 C8 1.282(7) .
N2 C16 1.421(7) .
C1 C2 1.442(8) .
C2 C3 1.400(8) .
C2 C7 1.422(8) .
C3 C4 1.382(8) .
C4 C5 1.391(9) .
C5 C6 1.379(8) .
C6 K1 3.872(6) 2_545
C6 C7 1.403(8) .
C7 K1 3.732(6) 2_545
C8 C9 1.430(8) .
C9 C10 1.416(9) .
C9 C14 1.421(8) .
C10 C11 1.371(9) .
C11 K1 4.335(7) 3_566
C11 C12 1.380(10) .
C12 C13 1.361(10) .
C13 C14 1.411(9) .
C15 C16 1.394(8) .
C15 C20 1.401(8) .
C16 C17 1.407(8) .
C17 C18 1.386(8) .
C18 C19 1.399(8) .
C19 C20 1.378(8) .
C21 C22 1.483(8) .
C23 C24 1.467(9) .
C25 C26 1.505(9) .
C27 C28 1.503(9) .
C29 C30 1.494(8) .
N3 C31 1.116(9) .
C31 C32 1.455(11) .
O11 C35 1.32(3) .
N4 C33 1.129(9) .
C33 C34 1.453(9) .

loop_
_geom_torsion_atom_site_label_1
_geom_torsion_atom_site_label_2
_geom_torsion_atom_site_label_3
_geom_torsion_atom_site_label_4
_geom_torsion
_geom_torsion_site_symmetry_1
_geom_torsion_site_symmetry_4
U1 O3 C7 K1 -158.2(6) . 2_545
U1 O3 C7 C2 46.5(8) . .
U1 O3 C7 C6 -136.3(5) . .
U1 O4 C14 C9 -45.7(8) . .
U1 O4 C14 C13 137.8(6) . .
U1 N1 C1 C2 -12.7(8) . .
U1 N1 C15 C16 -23.6(6) . .
U1 N1 C15 C20 153.9(5) . .
U1 N2 C8 C9 7.5(9) . .
U1 N2 C16 C15 31.0(6) . .
U1 N2 C16 C17 -147.6(5) . .
K1 O3 C7 C2 -155.3(4) 2_545 .
K1 O3 C7 C6 21.9(7) 2_545 .
K1 O5 C19 C18 40.2(6) . .
K1 O5 C19 C20 -137.0(5) . .
K1 O5 C21 C22 -55.0(5) . .
K1 O6 C22 C21 -38.7(7) . .
K1 O6 C23 C24 28.8(6) . .
K1 O7 C24 C23 70.7(5) . .
K1 O7 C25 C26 -72.7(5) . .
K1 O8 C26 C25 -24.4(7) . .
K1 O8 C27 C28 41.6(7) . .
K1 O9 C28 C27 49.7(8) . .
K1 O9 C29 C30 70.1(5) . .
K1 O10 C18 C17 146.8(5) . .
K1 O10 C18 C19 -32.2(6) . .
K1 O10 C30 C29 30.8(6) . .
K1 C6 C7 O3 -13.1(4) 2_545 .
K1 C6 C7 C2 164.2(5) 2_545 .
K1 C11 C12 C13 135.4(7) 3_566 .
K1 C18 C19 O5 -25.6(4) . .
K1 C18 C19 C20 151.6(6) . .
K1 C19 C20 C15 127.5(6) . .
K1 C21 C22 O6 23.1(4) . .
K1 C23 C24 O7 -49.7(4) . .
K1 C25 C26 O8 17.1(5) . .
K1 C27 C28 O9 -34.6(6) . .
K1 C29 C30 O10 -22.8(5) . .
F1 U1 O2 K1 38.35(10) . 2_545
O3 U1 O2 K1 -39.24(11) . 2_545
O4 U1 O2 K1 119.84(11) . 2_545
O5 C19 C20 C15 179.8(5) . .
O5 C21 C22 K1 37.5(4) . .
O5 C21 C22 O6 60.6(6) . .
O6 C23 C24 K1 -20.8(5) . .
O6 C23 C24 O7 -70.5(7) . .
O7 C25 C26 K1 50.6(4) . .
O7 C25 C26 O8 67.6(6) . .
O8 C27 C28 K1 -26.5(4) . .
O8 C27 C28 O9 -61.1(8) . .
O9 C29 C30 K1 -43.2(4) . .
O9 C29 C30 O10 -66.0(6) . .
O10 C18 C19 K1 21.9(4) . .
O10 C18 C19 O5 -3.7(8) . .
O10 C18 C19 C20 173.5(5) . .
N1 U1 O2 K1 -108.42(12) . 2_545
N1 C1 C2 C3 169.2(6) . .
N1 C1 C2 C7 -16.1(9) . .
N1 C15 C16 N2 -4.9(8) . .
N1 C15 C16 C17 173.7(5) . .
N1 C15 C20 C19 -175.6(5) . .
N2 U1 O2 K1 -171.06(11) . 2_545
N2 C8 C9 C10 -167.0(6) . .
N2 C8 C9 C14 11.9(10) . .
N2 C16 C17 C18 179.8(5) . .
C1 N1 C15 C16 153.7(5) . .
C1 N1 C15 C20 -28.8(8) . .
C1 C2 C3 C4 174.6(6) . .
C1 C2 C7 K1 -31.4(12) . 2_545
C1 C2 C7 O3 2.9(9) . .
C1 C2 C7 C6 -174.4(5) . .
C2 C3 C4 C5 -0.5(9) . .
C3 C2 C7 K1 143.2(7) . 2_545
C3 C2 C7 O3 177.5(5) . .
C3 C2 C7 C6 0.2(8) . .
C3 C4 C5 C6 1.2(9) . .
C4 C5 C6 K1 -133.3(10) . 2_545
C4 C5 C6 C7 -1.3(9) . .
C5 C6 C7 K1 -163.6(5) . 2_545
C5 C6 C7 O3 -176.8(5) . .
C5 C6 C7 C2 0.6(9) . .
C7 C2 C3 C4 -0.2(9) . .
C8 N2 C16 C15 -146.2(6) . .
C8 N2 C16 C17 35.2(8) . .
C8 C9 C10 C11 177.9(6) . .
C8 C9 C14 O4 3.1(9) . .
C8 C9 C14 C13 179.7(6) . .
C9 C10 C11 K1 -147.3(5) . 3_566
C9 C10 C11 C12 2.7(11) . .
C10 C9 C14 O4 -178.0(6) . .
C10 C9 C14 C13 -1.4(9) . .
C10 C11 C12 C13 -1.8(13) . .
C11 C12 C13 C14 -0.7(14) . .
C12 C13 C14 O4 178.9(7) . .
C12 C13 C14 C9 2.3(11) . .
C14 C9 C10 C11 -1.1(9) . .
C15 N1 C1 C2 170.4(5) . .
C15 C16 C17 C18 1.2(9) . .
C16 N2 C8 C9 -175.7(6) . .
C16 C15 C20 C19 1.9(9) . .
C16 C17 C18 K1 -120.9(8) . .
C16 C17 C18 O10 -175.5(5) . .
C16 C17 C18 C19 3.5(9) . .
C17 C18 C19 K1 -157.2(5) . .
C17 C18 C19 O5 177.2(5) . .
C17 C18 C19 C20 -5.6(9) . .
C18 O10 C30 K1 149.8(6) . .
C18 O10 C30 C29 -179.5(5) . .
C18 C19 C20 C15 2.8(9) . .
C19 O5 C21 K1 -146.9(5) . .
C19 O5 C21 C22 158.1(5) . .
C20 C15 C16 N2 177.4(5) . .
C20 C15 C16 C17 -3.9(9) . .
C21 O5 C19 K1 144.2(6) . .
C21 O5 C19 C18 -175.7(5) . .
C21 O5 C19 C20 7.2(8) . .
C22 O6 C23 K1 148.2(6) . .
C22 O6 C23 C24 176.9(5) . .
C23 O6 C22 K1 -144.8(6) . .
C23 O6 C22 C21 176.4(5) . .
C24 O7 C25 K1 -109.7(4) . .
C24 O7 C25 C26 177.6(5) . .
C25 O7 C24 K1 109.6(4) . .
C25 O7 C24 C23 -179.7(5) . .
C26 O8 C27 K1 148.0(6) . .
C26 O8 C27 C28 -170.4(5) . .
C27 O8 C26 K1 -148.5(6) . .
C27 O8 C26 C25 -172.9(5) . .
C28 O9 C29 K1 128.0(5) . .
C28 O9 C29 C30 -161.9(5) . .
C29 O9 C28 K1 -128.5(5) . .
C29 O9 C28 C27 -78.8(8) . .
C30 O10 C18 K1 -148.7(6) . .
C30 O10 C18 C17 -1.9(9) . .
C30 O10 C18 C19 179.1(5) . .
